data_7106696
loop_
_publ_author_name
'Michael Muller'
'Markus Albrecht'
'Christoph Bannwarth'
'Gerhard Raabe'
'Arto Valkonen'
'Kari Rissanen'

_publ_section_title
;
 From attraction to repulsion: anion-p interactions between bromide and
 fluorinated phenyl groups
;
_journal_name_full Chem.Commun.
_journal_page_first 8542
_journal_paper_doi 10.1039/c1cc12667a
_journal_volume 47
_journal_year 2011
_chemical_formula_moiety 'C13 H15 F4 N2, Br'
_chemical_formula_sum 'C13 H15 Br F4 N2'
_chemical_formula_weight 355.18
_chemical_name_systematic
;
?
;
_space_group_IT_number 9
_symmetry_cell_setting monoclinic
_symmetry_space_group_name_Hall 'C -2yc'
_symmetry_space_group_name_H-M 'C 1 c 1'
_atom_sites_solution_hydrogens geom
_atom_sites_solution_primary direct
_atom_sites_solution_secondary difmap
_audit_creation_method SHELXL-97
_cell_angle_alpha 90.00
_cell_angle_beta 110.992(2)
_cell_angle_gamma 90.00
_cell_formula_units_Z 4
_cell_length_a 10.8019(3)
_cell_length_b 10.6151(3)
_cell_length_c 12.6264(3)
_cell_measurement_reflns_used 1722
_cell_measurement_temperature 123(2)
_cell_measurement_theta_max 28.283
_cell_measurement_theta_min 0.407
_cell_volume 1351.70(7)
_computing_cell_refinement 'DENZO-SMN (Otwinowski & Minor, 1997)'
_computing_data_collection 'Collect (Bruker, 2008)'
_computing_data_reduction DENZO-SMN
_computing_molecular_graphics
;
ORTEP-3 (Farrugia, 1997); MERCURY (Macrae, <i>et al.</i>, 2008);
POV-RAY (Cason, 2004)
;
_computing_publication_material SHELXL-97
_computing_structure_refinement 'SHELXL-97 (Sheldrick, 2008)'
_computing_structure_solution 'SIR-2004 (Burla, et al., 2005)'
_diffrn_ambient_temperature 123(2)
_diffrn_detector_area_resol_mean 9
_diffrn_measured_fraction_theta_full 1.000
_diffrn_measured_fraction_theta_max 1.000
_diffrn_measurement_device_type 'Bruker-Nonius Kappa CCD with APEXII detector'
_diffrn_measurement_method '\f and \w scans'
_diffrn_radiation_monochromator graphite
_diffrn_radiation_source 'fine-focus sealed tube'
_diffrn_radiation_type MoK\a
_diffrn_radiation_wavelength 0.71073
_diffrn_reflns_av_R_equivalents 0.0521
_diffrn_reflns_av_sigmaI/netI 0.0572
_diffrn_reflns_limit_h_max 12
_diffrn_reflns_limit_h_min -12
_diffrn_reflns_limit_k_max 12
_diffrn_reflns_limit_k_min -12
_diffrn_reflns_limit_l_max 14
_diffrn_reflns_limit_l_min -15
_diffrn_reflns_number 8159
_diffrn_reflns_theta_full 25.01
_diffrn_reflns_theta_max 25.01
_diffrn_reflns_theta_min 2.79
_exptl_absorpt_coefficient_mu 3.079
_exptl_absorpt_correction_T_max 0.8368
_exptl_absorpt_correction_T_min 0.5507
_exptl_absorpt_correction_type multi-scan
_exptl_absorpt_process_details 'Sadabs (Sheldrick, 1996)'
_exptl_crystal_colour colourless
_exptl_crystal_density_diffrn 1.745
_exptl_crystal_density_method 'not measured'
_exptl_crystal_description plate
_exptl_crystal_F_000 712
_exptl_crystal_size_max 0.22
_exptl_crystal_size_mid 0.20
_exptl_crystal_size_min 0.06
_refine_diff_density_max 0.281
_refine_diff_density_min -0.293
_refine_diff_density_rms 0.067
_refine_ls_abs_structure_details 'Flack H D (1983), Acta Cryst. A39, 876-881'
_refine_ls_abs_structure_Flack 0.098(11)
_refine_ls_extinction_method none
_refine_ls_goodness_of_fit_ref 1.078
_refine_ls_hydrogen_treatment constr
_refine_ls_matrix_type full
_refine_ls_number_parameters 182
_refine_ls_number_reflns 2237
_refine_ls_number_restraints 2
_refine_ls_restrained_S_all 1.077
_refine_ls_R_factor_all 0.0348
_refine_ls_R_factor_gt 0.0311
_refine_ls_shift/su_max 0.000
_refine_ls_shift/su_mean 0.000
_refine_ls_structure_factor_coef Fsqd
_refine_ls_weighting_details 'calc w=1/[\s^2^(Fo^2^)+(0.0000P)^2^+1.0445P] where P=(Fo^2^+2Fc^2^)/3'
_refine_ls_weighting_scheme calc
_refine_ls_wR_factor_gt 0.0647
_refine_ls_wR_factor_ref 0.0661
_reflns_number_gt 2104
_reflns_number_total 2237
_reflns_threshold_expression >2\s(I)
_cod_data_source_file c1cc12667a.txt
_cod_data_source_block 2b
_cod_original_cell_volume 1351.70(6)
_cod_original_sg_symbol_H-M Cc
_cod_database_code 7106696

loop_
_symmetry_equiv_pos_as_xyz
'x, y, z'
'x, -y, z+1/2'
'x+1/2, y+1/2, z'
'x+1/2, -y+1/2, z+1/2'

loop_
_atom_site_label
_atom_site_type_symbol
_atom_site_fract_x
_atom_site_fract_y
_atom_site_fract_z
_atom_site_U_iso_or_equiv
_atom_site_adp_type
_atom_site_occupancy
_atom_site_symmetry_multiplicity
_atom_site_calc_flag
_atom_site_refinement_flags
_atom_site_disorder_assembly
_atom_site_disorder_group
Br1 Br 0.40736(4) 0.34057(3) 0.17479(4) 0.02410(12) Uani 1 1 d . . .
F9 F 0.1887(3) 0.4028(3) 0.3646(3) 0.0308(7) Uani 1 1 d . . .
F10 F 0.0043(2) 0.4923(2) 0.4392(3) 0.0397(7) Uani 1 1 d . . .
F12 F 0.2455(3) 0.3296(3) 0.8040(3) 0.0434(10) Uani 1 1 d . . .
F13 F 0.4296(2) 0.2421(2) 0.7283(2) 0.0322(6) Uani 1 1 d . . .
N1 N 0.5336(4) 0.3641(3) 0.5146(3) 0.0173(9) Uani 1 1 d . . .
N2 N 0.7276(3) 0.5138(3) 0.5291(3) 0.0216(8) Uani 1 1 d . . .
C1 C 0.4812(4) 0.4866(4) 0.4530(3) 0.0195(9) Uani 1 1 d . . .
H1A H 0.4157 0.5244 0.4819 0.023 Uiso 1 1 calc R . .
H1B H 0.4370 0.4707 0.3707 0.023 Uiso 1 1 calc R . .
C2 C 0.5986(5) 0.5761(5) 0.4737(5) 0.0250(12) Uani 1 1 d . . .
H2A H 0.5953 0.6115 0.4002 0.030 Uiso 1 1 calc R . .
H2B H 0.5905 0.6469 0.5219 0.030 Uiso 1 1 calc R . .
C3 C 0.7349(4) 0.4740(4) 0.6434(3) 0.0226(9) Uani 1 1 d . . .
H3A H 0.7384 0.5494 0.6905 0.027 Uiso 1 1 calc R . .
H3B H 0.8172 0.4250 0.6801 0.027 Uiso 1 1 calc R . .
C4 C 0.6122(4) 0.3916(5) 0.6371(4) 0.0195(10) Uani 1 1 d . . .
H4A H 0.6422 0.3118 0.6791 0.023 Uiso 1 1 calc R . .
H4B H 0.5565 0.4373 0.6719 0.023 Uiso 1 1 calc R . .
C5 C 0.6260(4) 0.3040(4) 0.4634(3) 0.0204(9) Uani 1 1 d . . .
H5A H 0.5753 0.2761 0.3849 0.024 Uiso 1 1 calc R . .
H5B H 0.6694 0.2293 0.5085 0.024 Uiso 1 1 calc R . .
C6 C 0.7308(4) 0.4010(4) 0.4631(4) 0.0238(9) Uani 1 1 d . . .
H6A H 0.8197 0.3619 0.4949 0.029 Uiso 1 1 calc R . .
H6B H 0.7157 0.4259 0.3838 0.029 Uiso 1 1 calc R . .
C7 C 0.4200(4) 0.2744(4) 0.5014(3) 0.0196(9) Uani 1 1 d . . .
H7A H 0.3763 0.2538 0.4200 0.023 Uiso 1 1 calc R . .
H7B H 0.4567 0.1951 0.5418 0.023 Uiso 1 1 calc R . .
C8 C 0.3178(4) 0.3236(4) 0.5451(3) 0.0195(9) Uani 1 1 d . . .
C9 C 0.2057(4) 0.3855(4) 0.4741(4) 0.0235(9) Uani 1 1 d . . .
C10 C 0.1104(4) 0.4307(4) 0.5130(4) 0.0283(10) Uani 1 1 d . . .
C11 C 0.1200(5) 0.4126(4) 0.6236(4) 0.0328(11) Uani 1 1 d . . .
H11 H 0.0533 0.4426 0.6499 0.039 Uiso 1 1 calc R . .
C12 C 0.2298(6) 0.3493(5) 0.6948(5) 0.0322(13) Uani 1 1 d . . .
C13 C 0.3264(4) 0.3057(4) 0.6565(4) 0.0233(10) Uani 1 1 d . . .

loop_
_atom_site_aniso_label
_atom_site_aniso_U_11
_atom_site_aniso_U_22
_atom_site_aniso_U_33
_atom_site_aniso_U_23
_atom_site_aniso_U_13
_atom_site_aniso_U_12
Br1 0.0262(2) 0.02390(19) 0.01968(18) -0.0015(3) 0.00514(13) -0.0020(3)
F9 0.0234(14) 0.0357(17) 0.0303(16) 0.0073(14) 0.0059(12) -0.0023(13)
F10 0.0227(13) 0.0300(15) 0.0667(18) 0.0013(13) 0.0164(13) 0.0043(11)
F12 0.052(2) 0.052(2) 0.037(2) -0.0113(15) 0.0282(18) -0.0240(16)
F13 0.0337(15) 0.0338(15) 0.0263(12) 0.0059(11) 0.0075(12) -0.0086(12)
N1 0.019(2) 0.0172(19) 0.018(2) -0.0014(16) 0.0090(17) -0.0005(15)
N2 0.0193(17) 0.0249(19) 0.0207(18) -0.0005(15) 0.0071(15) -0.0006(15)
C1 0.020(2) 0.019(2) 0.0188(19) 0.0002(17) 0.0060(17) 0.0028(17)
C2 0.027(3) 0.024(3) 0.032(3) 0.007(2) 0.019(2) 0.003(2)
C3 0.023(2) 0.024(2) 0.024(2) -0.0023(18) 0.0112(18) -0.0084(18)
C4 0.017(2) 0.023(3) 0.017(2) -0.0006(19) 0.0033(18) 0.0011(19)
C5 0.019(2) 0.019(2) 0.023(2) -0.0028(17) 0.0078(18) 0.0056(17)
C6 0.021(2) 0.031(2) 0.020(2) -0.0001(18) 0.0085(18) 0.0019(19)
C7 0.016(2) 0.018(2) 0.023(2) -0.0083(17) 0.0055(17) -0.0049(16)
C8 0.017(2) 0.016(2) 0.028(2) -0.0042(17) 0.0109(18) -0.0052(17)
C9 0.024(2) 0.016(2) 0.033(2) 0.0016(18) 0.014(2) -0.0068(18)
C10 0.021(2) 0.020(2) 0.046(3) 0.002(2) 0.015(2) -0.0044(19)
C11 0.030(3) 0.026(3) 0.054(3) -0.014(2) 0.028(3) -0.007(2)
C12 0.038(3) 0.036(3) 0.030(3) -0.010(2) 0.020(2) -0.017(2)
C13 0.020(2) 0.024(2) 0.025(2) -0.0044(19) 0.007(2) -0.0069(18)

loop_
_atom_type_symbol
_atom_type_description
_atom_type_scat_dispersion_real
_atom_type_scat_dispersion_imag
_atom_type_scat_source
C C 0.0033 0.0016 'International Tables Vol C Tables 4.2.6.8 and 6.1.1.4'
H H 0.0000 0.0000 'International Tables Vol C Tables 4.2.6.8 and 6.1.1.4'
N N 0.0061 0.0033 'International Tables Vol C Tables 4.2.6.8 and 6.1.1.4'
F F 0.0171 0.0103 'International Tables Vol C Tables 4.2.6.8 and 6.1.1.4'
Br Br -0.2901 2.4595 'International Tables Vol C Tables 4.2.6.8 and 6.1.1.4'

loop_
_geom_angle_atom_site_label_1
_geom_angle_atom_site_label_2
_geom_angle_atom_site_label_3
_geom_angle
_geom_angle_site_symmetry_1
_geom_angle_site_symmetry_3
_geom_angle_publ_flag
C4 N1 C5 107.8(3) . . ?
C4 N1 C7 111.9(4) . . ?
C5 N1 C7 108.6(3) . . ?
C4 N1 C1 109.4(3) . . ?
C5 N1 C1 109.0(3) . . ?
C7 N1 C1 110.1(3) . . ?
C6 N2 C2 107.9(3) . . ?
C6 N2 C3 108.5(3) . . ?
C2 N2 C3 107.6(3) . . ?
N1 C1 C2 108.1(3) . . ?
N1 C1 H1A 110.1 . . ?
C2 C1 H1A 110.1 . . ?
N1 C1 H1B 110.1 . . ?
C2 C1 H1B 110.1 . . ?
H1A C1 H1B 108.4 . . ?
N2 C2 C1 112.8(4) . . ?
N2 C2 H2A 109.0 . . ?
C1 C2 H2A 109.0 . . ?
N2 C2 H2B 109.0 . . ?
C1 C2 H2B 109.0 . . ?
H2A C2 H2B 107.8 . . ?
N2 C3 C4 111.2(3) . . ?
N2 C3 H3A 109.4 . . ?
C4 C3 H3A 109.4 . . ?
N2 C3 H3B 109.4 . . ?
C4 C3 H3B 109.4 . . ?
H3A C3 H3B 108.0 . . ?
N1 C4 C3 108.5(3) . . ?
N1 C4 H4A 110.0 . . ?
C3 C4 H4A 110.0 . . ?
N1 C4 H4B 110.0 . . ?
C3 C4 H4B 110.0 . . ?
H4A C4 H4B 108.4 . . ?
N1 C5 C6 108.6(3) . . ?
N1 C5 H5A 110.0 . . ?
C6 C5 H5A 110.0 . . ?
N1 C5 H5B 110.0 . . ?
C6 C5 H5B 110.0 . . ?
H5A C5 H5B 108.4 . . ?
N2 C6 C5 112.3(3) . . ?
N2 C6 H6A 109.1 . . ?
C5 C6 H6A 109.1 . . ?
N2 C6 H6B 109.1 . . ?
C5 C6 H6B 109.1 . . ?
H6A C6 H6B 107.9 . . ?
C8 C7 N1 114.6(3) . . ?
C8 C7 H7A 108.6 . . ?
N1 C7 H7A 108.6 . . ?
C8 C7 H7B 108.6 . . ?
N1 C7 H7B 108.6 . . ?
H7A C7 H7B 107.6 . . ?
C9 C8 C13 116.5(4) . . ?
C9 C8 C7 121.1(4) . . ?
C13 C8 C7 122.4(4) . . ?
F9 C9 C10 118.5(4) . . ?
F9 C9 C8 119.8(4) . . ?
C10 C9 C8 121.7(4) . . ?
F10 C10 C9 118.6(4) . . ?
F10 C10 C11 120.1(4) . . ?
C9 C10 C11 121.3(4) . . ?
C10 C11 C12 117.7(4) . . ?
C10 C11 H11 121.2 . . ?
C12 C11 H11 121.2 . . ?
F12 C12 C13 118.3(5) . . ?
F12 C12 C11 120.5(5) . . ?
C13 C12 C11 121.2(5) . . ?
F13 C13 C12 118.9(4) . . ?
F13 C13 C8 119.4(4) . . ?
C12 C13 C8 121.7(4) . . ?

loop_
_geom_bond_atom_site_label_1
_geom_bond_atom_site_label_2
_geom_bond_distance
_geom_bond_site_symmetry_2
_geom_bond_publ_flag
F9 C9 1.340(5) . ?
F10 C10 1.358(5) . ?
F12 C12 1.344(6) . ?
F13 C13 1.340(5) . ?
N1 C4 1.502(6) . ?
N1 C5 1.512(6) . ?
N1 C7 1.514(5) . ?
N1 C1 1.517(5) . ?
N2 C6 1.467(6) . ?
N2 C2 1.472(6) . ?
N2 C3 1.478(5) . ?
C1 C2 1.531(7) . ?
C1 H1A 0.9900 . ?
C1 H1B 0.9900 . ?
C2 H2A 0.9900 . ?
C2 H2B 0.9900 . ?
C3 C4 1.566(6) . ?
C3 H3A 0.9900 . ?
C3 H3B 0.9900 . ?
C4 H4A 0.9900 . ?
C4 H4B 0.9900 . ?
C5 C6 1.532(6) . ?
C5 H5A 0.9900 . ?
C5 H5B 0.9900 . ?
C6 H6A 0.9900 . ?
C6 H6B 0.9900 . ?
C7 C8 1.494(5) . ?
C7 H7A 0.9900 . ?
C7 H7B 0.9900 . ?
C8 C9 1.387(6) . ?
C8 C13 1.390(6) . ?
C9 C10 1.376(6) . ?
C10 C11 1.376(7) . ?
C11 C12 1.379(7) . ?
C11 H11 0.9500 . ?
C12 C13 1.378(7) . ?

loop_
_geom_torsion_atom_site_label_1
_geom_torsion_atom_site_label_2
_geom_torsion_atom_site_label_3
_geom_torsion_atom_site_label_4
_geom_torsion
_geom_torsion_site_symmetry_1
_geom_torsion_site_symmetry_2
_geom_torsion_site_symmetry_3
_geom_torsion_site_symmetry_4
_geom_torsion_publ_flag
C4 N1 C1 C2 54.0(4) . . . . ?
C5 N1 C1 C2 -63.6(4) . . . . ?
C7 N1 C1 C2 177.3(4) . . . . ?
C6 N2 C2 C1 52.3(5) . . . . ?
C3 N2 C2 C1 -64.6(5) . . . . ?
N1 C1 C2 N2 9.5(5) . . . . ?
C6 N2 C3 C4 -62.5(4) . . . . ?
C2 N2 C3 C4 54.0(5) . . . . ?
C5 N1 C4 C3 55.2(5) . . . . ?
C7 N1 C4 C3 174.6(3) . . . . ?
C1 N1 C4 C3 -63.1(4) . . . . ?
N2 C3 C4 N1 7.5(5) . . . . ?
C4 N1 C5 C6 -65.7(4) . . . . ?
C7 N1 C5 C6 172.9(3) . . . . ?
C1 N1 C5 C6 52.9(4) . . . . ?
C2 N2 C6 C5 -63.9(4) . . . . ?
C3 N2 C6 C5 52.5(4) . . . . ?
N1 C5 C6 N2 10.2(5) . . . . ?
C4 N1 C7 C8 63.1(5) . . . . ?
C5 N1 C7 C8 -178.0(3) . . . . ?
C1 N1 C7 C8 -58.7(5) . . . . ?
N1 C7 C8 C9 93.2(5) . . . . ?
N1 C7 C8 C13 -89.6(5) . . . . ?
C13 C8 C9 F9 -178.0(3) . . . . ?
C7 C8 C9 F9 -0.6(6) . . . . ?
C13 C8 C9 C10 2.2(6) . . . . ?
C7 C8 C9 C10 179.6(4) . . . . ?
F9 C9 C10 F10 -0.9(6) . . . . ?
C8 C9 C10 F10 178.9(4) . . . . ?
F9 C9 C10 C11 178.0(4) . . . . ?
C8 C9 C10 C11 -2.2(7) . . . . ?
F10 C10 C11 C12 180.0(4) . . . . ?
C9 C10 C11 C12 1.1(6) . . . . ?
C10 C11 C12 F12 179.4(4) . . . . ?
C10 C11 C12 C13 -0.1(7) . . . . ?
F12 C12 C13 F13 2.1(6) . . . . ?
C11 C12 C13 F13 -178.4(4) . . . . ?
F12 C12 C13 C8 -179.3(4) . . . . ?
C11 C12 C13 C8 0.2(7) . . . . ?
C9 C8 C13 F13 177.3(3) . . . . ?
C7 C8 C13 F13 0.0(6) . . . . ?
C9 C8 C13 C12 -1.2(6) . . . . ?
C7 C8 C13 C12 -178.6(4) . . . . ?

loop_
_cod_related_entry_id
_cod_related_entry_database
_cod_related_entry_code
1 ChemSpider 30653321
